data_1519518
loop_
_publ_author_name
'Taylor, Peter G.'
'Horton, Peter N.'
'Hursthouse, Michael B.'

_publ_section_title
;
 C24H36O18Si12
;
_journal_name_full 'Crystal Structure Report Archive'
_journal_page_first 934
_journal_year 2002
_chemical_formula_sum 'C24 H36 O18 Si12'
_chemical_formula_weight 949.61
_space_group_IT_number 61
_symmetry_cell_setting orthorhombic
_symmetry_space_group_name_Hall '-P 2ac 2ab'
_symmetry_space_group_name_H-M 'P b c a'
_atom_sites_solution_hydrogens geom
_atom_sites_solution_primary direct
_atom_sites_solution_secondary difmap
_cell_angle_alpha 90.00
_cell_angle_beta 90.00
_cell_angle_gamma 90.00
_cell_formula_units_Z 8
_cell_length_a 17.4597(7)
_cell_length_b 17.3538(7)
_cell_length_c 28.3363(14)
_cell_measurement_reflns_used 9118
_cell_measurement_temperature 120(2)
_cell_measurement_theta_max 27.485
_cell_measurement_theta_min 2.910
_cell_volume 8585.7(6)
_computing_cell_refinement ' DENZO (Otwinowski & Minor, 1997) and COLLECT (Hooft, 1998)'
_computing_data_collection ' DENZO (Otwinowski and Minor, 1997)'
_computing_data_reduction ' DENZO (Otwinowski & Minor, 1997) and COLLECT (Hooft, 1998)'
_computing_molecular_graphics 'PLATON (Spek, 1990)'
_computing_structure_refinement 'SHELXL-97 (Sheldrick, 1997b)'
_computing_structure_solution 'SHELXS-97 (Sheldrick, 1997a)'
_diffrn_ambient_temperature 120(2)
_diffrn_detector_area_resol_mean 9.091
_diffrn_measured_fraction_theta_full 0.994
_diffrn_measured_fraction_theta_max 0.994
_diffrn_measurement_device_type 'Nonius KappaCCD Area Detector'
_diffrn_measurement_method '\f and \w scans to fill Ewald Sphere'
_diffrn_radiation_monochromator graphite
_diffrn_radiation_source 'Nonius FR591 rotating anode'
_diffrn_radiation_type MoK\a
_diffrn_radiation_wavelength 0.71073
_diffrn_reflns_av_R_equivalents 0.3375
_diffrn_reflns_av_sigmaI/netI 0.3341
_diffrn_reflns_limit_h_max 17
_diffrn_reflns_limit_h_min -20
_diffrn_reflns_limit_k_max 19
_diffrn_reflns_limit_k_min -20
_diffrn_reflns_limit_l_max 33
_diffrn_reflns_limit_l_min -28
_diffrn_reflns_number 35359
_diffrn_reflns_theta_full 25.02
_diffrn_reflns_theta_max 25.02
_diffrn_reflns_theta_min 3.40
_exptl_absorpt_coefficient_mu 0.429
_exptl_absorpt_correction_T_max 0.9584
_exptl_absorpt_correction_T_min 0.9003
_exptl_absorpt_correction_type multi-scan
_exptl_absorpt_process_details 'SORTAV (R.H>Blessing, 1995, 1997)'
_exptl_crystal_colour Colourless
_exptl_crystal_density_diffrn 1.469
_exptl_crystal_density_method 'not measured'
_exptl_crystal_description Block
_exptl_crystal_F_000 3936
_exptl_crystal_size_max 0.25
_exptl_crystal_size_mid 0.20
_exptl_crystal_size_min 0.10
_refine_diff_density_max 0.976
_refine_diff_density_min -0.726
_refine_diff_density_rms 0.158
_refine_ls_extinction_method none
_refine_ls_goodness_of_fit_ref 1.037
_refine_ls_hydrogen_treatment constr
_refine_ls_matrix_type full
_refine_ls_number_parameters 487
_refine_ls_number_reflns 7552
_refine_ls_number_restraints 1
_refine_ls_restrained_S_all 1.037
_refine_ls_R_factor_all 0.3015
_refine_ls_R_factor_gt 0.1434
_refine_ls_shift/su_max 0.020
_refine_ls_shift/su_mean 0.001
_refine_ls_structure_factor_coef Fsqd
_refine_ls_weighting_details 'calc w=1/[\s^2^(Fo^2^)+(0.0808P)^2^+250.3985P] where P=(Fo^2^+2Fc^2^)/3'
_refine_ls_weighting_scheme calc
_refine_ls_wR_factor_gt 0.3186
_refine_ls_wR_factor_ref 0.3783
_reflns_number_gt 3039
_reflns_number_total 7552
_reflns_threshold_expression >2\s(I)
_cod_data_source_file eCrystal-934.cif
_cod_data_source_block s93
_cod_depositor_comments
;
Citation :
Taylor, Peter G. and Horton, Peter N. and Hursthouse, Michael B. (2002) 
University of Southampton, Crystal Structure Report Archive. 
(doi:10.5258/ecrystals/934)

More at:
http://ecrystals.chem.soton.ac.uk/934/
;
_cod_original_sg_symbol_H-M Pbca
_cod_database_code 1519518

loop_
_symmetry_equiv_pos_as_xyz
'x, y, z'
'-x+1/2, -y, z+1/2'
'-x, y+1/2, -z+1/2'
'x+1/2, -y+1/2, -z'
'-x, -y, -z'
'x-1/2, y, -z-1/2'
'x, -y-1/2, z-1/2'
'-x-1/2, y-1/2, z'

loop_
_atom_site_label
_atom_site_type_symbol
_atom_site_fract_x
_atom_site_fract_y
_atom_site_fract_z
_atom_site_U_iso_or_equiv
_atom_site_adp_type
_atom_site_occupancy
_atom_site_symmetry_multiplicity
_atom_site_calc_flag
_atom_site_refinement_flags
_atom_site_disorder_assembly
_atom_site_disorder_group
Si1 Si 0.0535(3) 0.5808(3) 0.07210(17) 0.0299(12) Uani 1 1 d . . .
Si4 Si -0.1486(2) 0.6978(3) 0.17573(16) 0.0269(11) Uani 1 1 d . . .
Si2 Si 0.1366(3) 0.6084(3) 0.16860(17) 0.0312(12) Uani 1 1 d . . .
Si6 Si -0.0887(2) 0.7584(3) 0.01047(18) 0.0343(13) Uani 1 1 d . . .
Si3 Si -0.0045(3) 0.6450(3) 0.23338(17) 0.0298(12) Uani 1 1 d . . .
Si10 Si 0.0496(3) 0.8188(3) 0.24160(18) 0.0332(12) Uani 1 1 d . . .
Si9 Si 0.1755(3) 0.7819(3) 0.16672(18) 0.0308(12) Uani 1 1 d . . .
Si7 Si 0.0806(3) 0.7061(3) -0.00337(18) 0.0342(13) Uani 1 1 d . . .
Si11 Si -0.0859(3) 0.8704(3) 0.17801(18) 0.0320(12) Uani 1 1 d . . .
Si8 Si 0.1317(3) 0.8384(3) 0.06531(17) 0.0309(12) Uani 1 1 d . . .
Si12 Si -0.0357(3) 0.8973(3) 0.07334(18) 0.0337(13) Uani 1 1 d . . .
Si5 Si -0.1190(3) 0.6244(3) 0.07704(16) 0.0310(12) Uani 1 1 d . . .
O1 O 0.1130(6) 0.5962(6) 0.1141(4) 0.033(3) Uani 1 1 d . . .
O12 O 0.1272(6) 0.7702(6) 0.0262(4) 0.036(3) Uani 1 1 d . . .
O6 O -0.1289(6) 0.6845(7) 0.0343(4) 0.041(3) Uani 1 1 d . . .
O4 O -0.1576(5) 0.6607(7) 0.1240(4) 0.033(3) Uani 1 1 d . . .
O14 O 0.1253(6) 0.8190(7) 0.2073(5) 0.044(3) Uani 1 1 d . . .
O11 O -0.0074(6) 0.7340(7) -0.0111(4) 0.042(3) Uani 1 1 d . . .
O10 O -0.1240(6) 0.7852(6) 0.1699(4) 0.037(3) Uani 1 1 d . . .
O13 O 0.1362(6) 0.7987(7) 0.1167(4) 0.038(3) Uani 1 1 d . . .
O3 O -0.0831(6) 0.6512(7) 0.2039(4) 0.043(3) Uani 1 1 d . . .
O8 O 0.1782(6) 0.6896(6) 0.1734(4) 0.034(3) Uani 1 1 d . . .
O5 O -0.0278(6) 0.6177(7) 0.0880(4) 0.036(3) Uani 1 1 d . . .
O7 O 0.0812(6) 0.6272(7) 0.0264(4) 0.043(3) Uani 1 1 d . . .
O9 O 0.0230(6) 0.7300(6) 0.2502(4) 0.038(3) Uani 1 1 d . . .
O15 O -0.0189(6) 0.8643(6) 0.2169(4) 0.036(3) Uani 1 1 d . . .
O2 O 0.0619(6) 0.6058(7) 0.1994(4) 0.038(3) Uani 1 1 d . . .
O16 O -0.0488(6) 0.9002(6) 0.1292(4) 0.036(3) Uani 1 1 d . . .
O17 O 0.0547(6) 0.8955(7) 0.0628(4) 0.037(3) Uani 1 1 d . . .
C7 C -0.2410(9) 0.6864(10) 0.2055(6) 0.035(5) Uani 1 1 d . . .
H7 H -0.2431 0.7005 0.2378 0.042 Uiso 1 1 calc R . .
O18 O -0.0755(7) 0.8234(7) 0.0509(4) 0.047(3) Uani 1 1 d . . .
C2 C 0.0831(10) 0.4242(12) 0.0837(7) 0.048(5) Uani 1 1 d . . .
H2A H 0.1160 0.4378 0.1091 0.057 Uiso 1 1 calc R . .
H2B H 0.0766 0.3716 0.0753 0.057 Uiso 1 1 calc R . .
C5 C -0.0217(9) 0.5855(11) 0.2857(8) 0.044(5) Uani 1 1 d . . .
H5 H -0.0349 0.5329 0.2809 0.053 Uiso 1 1 calc R . .
C13 C 0.1287(11) 0.6916(11) -0.0611(7) 0.046(5) Uani 1 1 d . . .
H13 H 0.1069 0.6564 -0.0830 0.055 Uiso 1 1 calc R . .
C24 C -0.1028(10) 1.0431(11) 0.0687(8) 0.050(5) Uani 1 1 d . . .
H24A H -0.1072 1.0399 0.1020 0.060 Uiso 1 1 calc R . .
H24B H -0.1207 1.0876 0.0526 0.060 Uiso 1 1 calc R . .
C17 C 0.2719(9) 0.8222(10) 0.1676(7) 0.040(5) Uani 1 1 d . . .
H17 H 0.2779 0.8751 0.1597 0.048 Uiso 1 1 calc R . .
C1 C 0.0475(9) 0.4769(11) 0.0607(7) 0.037(5) Uani 1 1 d . . .
H1 H 0.0153 0.4607 0.0356 0.044 Uiso 1 1 calc R . .
C8 C -0.3043(10) 0.6609(11) 0.1867(8) 0.049(6) Uani 1 1 d . . .
H8A H -0.3052 0.6460 0.1545 0.059 Uiso 1 1 calc R . .
H8B H -0.3494 0.6571 0.2053 0.059 Uiso 1 1 calc R . .
C3 C 0.2039(12) 0.5319(11) 0.1875(6) 0.046(5) Uani 1 1 d . . .
H3 H 0.1809 0.4848 0.1971 0.056 Uiso 1 1 calc R . .
C6 C -0.0172(11) 0.6098(13) 0.3284(8) 0.058(6) Uani 1 1 d . . .
H6A H -0.0042 0.6620 0.3346 0.070 Uiso 1 1 calc R . .
H6B H -0.0270 0.5756 0.3539 0.070 Uiso 1 1 calc R . .
C21 C -0.1584(11) 0.9406(11) 0.1987(6) 0.044(5) Uani 1 1 d . . .
H21 H -0.1442 0.9922 0.2059 0.053 Uiso 1 1 calc R . .
C14 C 0.1910(12) 0.7276(12) -0.0726(7) 0.060(6) Uani 1 1 d . . .
H14A H 0.2135 0.7630 -0.0511 0.072 Uiso 1 1 calc R . .
H14B H 0.2140 0.7187 -0.1024 0.072 Uiso 1 1 calc R . .
C11 C -0.1564(16) 0.7979(17) -0.0359(7) 0.072(8) Uani 1 1 d D . .
H11 H -0.2090 0.8033 -0.0280 0.086 Uiso 1 1 calc R . .
C23 C -0.0721(9) 0.9863(12) 0.0449(7) 0.043(5) Uani 1 1 d . . .
H23 H -0.0684 0.9908 0.0116 0.052 Uiso 1 1 calc R . .
C18 C 0.3344(11) 0.7821(13) 0.1785(7) 0.057(6) Uani 1 1 d . . .
H18A H 0.3303 0.7292 0.1866 0.068 Uiso 1 1 calc R . .
H18B H 0.3831 0.8065 0.1783 0.068 Uiso 1 1 calc R . .
C16 C 0.2151(10) 0.9758(13) 0.0575(7) 0.050(6) Uani 1 1 d . . .
H16A H 0.1704 1.0011 0.0687 0.060 Uiso 1 1 calc R . .
H16B H 0.2596 1.0048 0.0501 0.060 Uiso 1 1 calc R . .
C22 C -0.2299(9) 0.9176(13) 0.2033(7) 0.053(6) Uani 1 1 d . . .
H22A H -0.2434 0.8659 0.1960 0.064 Uiso 1 1 calc R . .
H22B H -0.2680 0.9527 0.2138 0.064 Uiso 1 1 calc R . .
C20 C 0.0391(11) 0.9233(13) 0.3147(7) 0.057(6) Uani 1 1 d . . .
H20A H -0.0007 0.9478 0.2975 0.069 Uiso 1 1 calc R . .
H20B H 0.0545 0.9432 0.3445 0.069 Uiso 1 1 calc R . .
C15 C 0.2153(10) 0.8985(10) 0.0519(7) 0.040(5) Uani 1 1 d . . .
H15 H 0.2605 0.8743 0.0406 0.048 Uiso 1 1 calc R . .
C9 C -0.1624(10) 0.5304(12) 0.0615(7) 0.045(5) Uani 1 1 d . . .
H9 H -0.1504 0.5070 0.0321 0.054 Uiso 1 1 calc R . .
C12 C -0.1350(18) 0.8174(19) -0.0769(10) 0.166(19) Uani 1 1 d D . .
H12A H -0.0827 0.8126 -0.0857 0.200 Uiso 1 1 calc R . .
H12B H -0.1712 0.8369 -0.0989 0.200 Uiso 1 1 calc R . .
C19 C 0.0732(9) 0.8618(10) 0.2973(6) 0.031(4) Uani 1 1 d . . .
H19 H 0.1128 0.8387 0.3154 0.037 Uiso 1 1 calc R . .
C10 C -0.2085(11) 0.4968(12) 0.0899(11) 0.077(8) Uani 1 1 d . . .
H10A H -0.2207 0.5200 0.1194 0.092 Uiso 1 1 calc R . .
H10B H -0.2304 0.4486 0.0816 0.092 Uiso 1 1 calc R . .
C4 C 0.2751(11) 0.5337(12) 0.1895(8) 0.062(7) Uani 1 1 d . . .
H4A H 0.3019 0.5790 0.1805 0.075 Uiso 1 1 calc R . .
H4B H 0.3026 0.4897 0.2000 0.075 Uiso 1 1 calc R . .

loop_
_atom_site_aniso_label
_atom_site_aniso_U_11
_atom_site_aniso_U_22
_atom_site_aniso_U_33
_atom_site_aniso_U_23
_atom_site_aniso_U_13
_atom_site_aniso_U_12
Si1 0.028(2) 0.025(3) 0.038(3) -0.006(2) -0.004(2) 0.000(2)
Si4 0.024(2) 0.028(3) 0.028(3) 0.000(2) -0.004(2) -0.001(2)
Si2 0.029(3) 0.027(3) 0.038(3) -0.001(2) -0.004(2) -0.006(2)
Si6 0.024(2) 0.039(3) 0.040(3) 0.005(3) 0.000(2) 0.003(2)
Si3 0.026(2) 0.027(3) 0.037(3) 0.008(2) -0.006(2) -0.003(2)
Si10 0.028(3) 0.029(3) 0.042(3) 0.003(3) -0.003(2) -0.003(2)
Si9 0.028(2) 0.025(3) 0.039(3) 0.002(2) -0.003(2) 0.000(2)
Si7 0.033(3) 0.028(3) 0.041(3) 0.001(2) 0.002(2) -0.003(2)
Si11 0.032(3) 0.025(3) 0.038(3) -0.001(2) -0.001(2) 0.002(2)
Si8 0.028(3) 0.031(3) 0.034(3) 0.009(2) -0.001(2) 0.002(2)
Si12 0.031(3) 0.030(3) 0.040(3) 0.010(3) 0.004(2) 0.001(2)
Si5 0.026(2) 0.039(3) 0.028(3) -0.004(2) -0.001(2) -0.003(2)
O1 0.036(6) 0.031(7) 0.032(7) -0.003(6) -0.007(5) -0.007(5)
O12 0.030(6) 0.030(7) 0.048(8) -0.006(6) 0.000(6) -0.003(5)
O6 0.026(6) 0.041(8) 0.055(8) 0.007(7) 0.004(6) 0.006(6)
O4 0.015(6) 0.046(8) 0.039(7) -0.007(6) 0.000(5) -0.005(5)
O14 0.026(6) 0.025(7) 0.082(10) 0.020(7) 0.002(7) 0.005(5)
O11 0.041(7) 0.041(8) 0.043(8) -0.015(6) 0.004(6) 0.006(6)
O10 0.018(5) 0.034(7) 0.057(8) 0.007(6) -0.001(6) 0.007(5)
O13 0.047(7) 0.046(8) 0.021(6) 0.005(6) 0.006(6) 0.007(6)
O3 0.037(7) 0.031(8) 0.062(9) 0.003(7) -0.006(6) 0.002(6)
O8 0.041(7) 0.020(7) 0.040(7) 0.007(6) -0.011(6) 0.003(5)
O5 0.034(6) 0.042(8) 0.033(7) 0.006(6) 0.012(5) 0.017(6)
O7 0.044(7) 0.046(8) 0.039(7) 0.016(6) 0.004(6) 0.006(6)
O9 0.034(6) 0.031(7) 0.050(8) 0.000(6) 0.002(6) -0.001(5)
O15 0.050(7) 0.023(7) 0.037(7) 0.003(6) -0.011(6) 0.006(6)
O2 0.048(7) 0.029(7) 0.037(7) 0.001(6) -0.005(6) 0.011(6)
O16 0.054(7) 0.023(7) 0.032(7) 0.001(6) 0.003(6) 0.008(6)
O17 0.019(6) 0.048(8) 0.042(7) 0.000(6) -0.007(5) -0.001(5)
C7 0.036(11) 0.029(11) 0.039(11) -0.019(9) 0.014(9) 0.011(8)
O18 0.046(7) 0.039(8) 0.056(8) -0.007(7) 0.008(7) 0.001(6)
C2 0.042(11) 0.048(13) 0.053(13) -0.012(11) -0.022(10) 0.020(10)
C5 0.028(10) 0.035(12) 0.070(16) 0.010(11) 0.005(10) -0.006(8)
C13 0.048(12) 0.034(12) 0.057(13) -0.016(10) 0.006(10) -0.002(10)
C24 0.042(12) 0.038(13) 0.070(15) 0.011(12) 0.000(11) 0.010(10)
C17 0.027(10) 0.015(10) 0.078(15) -0.002(10) 0.011(10) -0.018(8)
C1 0.024(9) 0.041(12) 0.044(12) -0.017(10) 0.010(9) -0.002(9)
C8 0.024(10) 0.056(14) 0.067(14) 0.007(12) 0.016(10) 0.017(10)
C3 0.071(15) 0.027(12) 0.041(12) -0.008(10) 0.001(11) 0.010(10)
C6 0.060(14) 0.063(16) 0.052(15) -0.010(13) 0.004(11) 0.005(12)
C21 0.063(14) 0.040(13) 0.029(11) -0.012(9) 0.010(10) 0.005(10)
C14 0.072(15) 0.056(15) 0.051(14) -0.006(12) 0.038(12) -0.020(12)
C11 0.085(18) 0.10(2) 0.026(12) 0.013(14) 0.012(12) -0.025(15)
C23 0.019(9) 0.065(15) 0.046(12) 0.020(11) -0.003(9) 0.010(9)
C18 0.046(13) 0.059(15) 0.065(15) -0.007(12) 0.010(11) -0.030(12)
C16 0.026(10) 0.067(16) 0.058(14) -0.009(12) 0.004(9) -0.008(10)
C22 0.009(9) 0.071(16) 0.079(16) -0.039(13) 0.009(9) 0.004(9)
C20 0.051(12) 0.077(18) 0.044(13) -0.003(12) 0.004(10) -0.022(12)
C15 0.048(11) 0.017(10) 0.056(13) 0.012(10) 0.002(10) -0.015(9)
C9 0.038(11) 0.062(15) 0.036(12) -0.007(10) 0.007(9) -0.012(11)
C12 0.08(2) 0.11(3) 0.30(6) -0.09(4) -0.05(3) 0.00(2)
C19 0.035(10) 0.018(10) 0.039(11) -0.006(9) -0.006(9) 0.000(8)
C10 0.039(12) 0.034(13) 0.16(3) 0.014(15) -0.033(16) 0.007(10)
C4 0.035(12) 0.031(13) 0.12(2) 0.015(13) -0.008(12) -0.007(10)

loop_
_atom_type_symbol
_atom_type_description
_atom_type_scat_dispersion_real
_atom_type_scat_dispersion_imag
_atom_type_scat_source
C C 0.0033 0.0016 'International Tables Vol C Tables 4.2.6.8 and 6.1.1.4'
H H 0.0000 0.0000 'International Tables Vol C Tables 4.2.6.8 and 6.1.1.4'
O O 0.0106 0.0060 'International Tables Vol C Tables 4.2.6.8 and 6.1.1.4'
Si Si 0.0817 0.0704 'International Tables Vol C Tables 4.2.6.8 and 6.1.1.4'

loop_
_geom_angle_atom_site_label_1
_geom_angle_atom_site_label_2
_geom_angle_atom_site_label_3
_geom_angle
_geom_angle_site_symmetry_1
_geom_angle_site_symmetry_3
O7 Si1 O1 108.8(6) . .
O7 Si1 O5 106.9(6) . .
O1 Si1 O5 107.2(6) . .
O7 Si1 C1 111.7(8) . .
O1 Si1 C1 109.4(8) . .
O5 Si1 C1 112.8(7) . .
O10 Si4 O4 108.4(6) . .
O10 Si4 O3 109.8(6) . .
O4 Si4 O3 108.6(6) . .
O10 Si4 C7 113.0(7) . .
O4 Si4 C7 106.9(7) . .
O3 Si4 C7 110.1(7) . .
O2 Si2 O8 111.0(7) . .
O2 Si2 O1 108.5(6) . .
O8 Si2 O1 108.4(6) . .
O2 Si2 C3 110.2(8) . .
O8 Si2 C3 108.7(8) . .
O1 Si2 C3 110.2(7) . .
O11 Si6 O6 109.6(7) . .
O11 Si6 O18 109.0(6) . .
O6 Si6 O18 108.7(7) . .
O11 Si6 C11 112.6(9) . .
O6 Si6 C11 107.9(9) . .
O18 Si6 C11 109.0(10) . .
O3 Si3 O9 110.1(6) . .
O3 Si3 O2 108.8(6) . .
O9 Si3 O2 109.8(6) . .
O3 Si3 C5 108.5(7) . .
O9 Si3 C5 108.9(8) . .
O2 Si3 C5 110.8(8) . .
O15 Si10 O9 108.7(6) . .
O15 Si10 O14 110.0(6) . .
O9 Si10 O14 108.7(6) . .
O15 Si10 C19 110.6(7) . .
O9 Si10 C19 109.1(7) . .
O14 Si10 C19 109.6(7) . .
O14 Si9 O13 109.4(6) . .
O14 Si9 O8 109.6(6) . .
O13 Si9 O8 107.3(6) . .
O14 Si9 C17 110.3(8) . .
O13 Si9 C17 109.7(8) . .
O8 Si9 C17 110.6(7) . .
O7 Si7 O12 108.1(7) . .
O7 Si7 O11 109.3(7) . .
O12 Si7 O11 109.9(6) . .
O7 Si7 C13 110.1(8) . .
O12 Si7 C13 108.9(7) . .
O11 Si7 C13 110.5(8) . .
O16 Si11 O15 108.5(6) . .
O16 Si11 O10 109.4(6) . .
O15 Si11 O10 109.4(6) . .
O16 Si11 C21 109.5(7) . .
O15 Si11 C21 108.8(7) . .
O10 Si11 C21 111.2(8) . .
O13 Si8 O12 107.9(6) . .
O13 Si8 O17 109.3(6) . .
O12 Si8 O17 111.3(6) . .
O13 Si8 C15 113.0(7) . .
O12 Si8 C15 108.2(8) . .
O17 Si8 C15 107.0(7) . .
O18 Si12 O16 111.0(7) . .
O18 Si12 O17 109.8(7) . .
O16 Si12 O17 109.0(6) . .
O18 Si12 C23 110.3(8) . .
O16 Si12 C23 110.7(8) . .
O17 Si12 C23 105.8(7) . .
O6 Si5 O4 108.8(6) . .
O6 Si5 O5 107.2(6) . .
O4 Si5 O5 106.1(6) . .
O6 Si5 C9 110.4(8) . .
O4 Si5 C9 111.6(8) . .
O5 Si5 C9 112.6(8) . .
Si1 O1 Si2 154.0(8) . .
Si7 O12 Si8 151.9(7) . .
Si5 O6 Si6 141.8(8) . .
Si4 O4 Si5 149.8(7) . .
Si9 O14 Si10 151.2(8) . .
Si6 O11 Si7 149.9(8) . .
Si4 O10 Si11 163.7(8) . .
Si9 O13 Si8 153.9(8) . .
Si3 O3 Si4 153.6(8) . .
Si2 O8 Si9 148.8(8) . .
Si1 O5 Si5 146.3(8) . .
Si1 O7 Si7 148.4(9) . .
Si3 O9 Si10 154.3(9) . .
Si10 O15 Si11 151.3(8) . .
Si2 O2 Si3 153.4(8) . .
Si12 O16 Si11 153.7(8) . .
Si12 O17 Si8 142.5(8) . .
C8 C7 Si4 126.6(15) . .
C8 C7 H7 116.7 . .
Si4 C7 H7 116.7 . .
Si12 O18 Si6 154.7(9) . .
C1 C2 H2A 120.0 . .
C1 C2 H2B 120.0 . .
H2A C2 H2B 120.0 . .
C6 C5 Si3 124.6(17) . .
C6 C5 H5 117.7 . .
Si3 C5 H5 117.7 . .
C14 C13 Si7 122.3(16) . .
C14 C13 H13 118.8 . .
Si7 C13 H13 118.8 . .
C23 C24 H24A 120.0 . .
C23 C24 H24B 120.0 . .
H24A C24 H24B 120.0 . .
C18 C17 Si9 124.0(14) . .
C18 C17 H17 118.0 . .
Si9 C17 H17 118.0 . .
C2 C1 Si1 125.7(16) . .
C2 C1 H1 117.2 . .
Si1 C1 H1 117.2 . .
C7 C8 H8A 120.0 . .
C7 C8 H8B 120.0 . .
H8A C8 H8B 120.0 . .
C4 C3 Si2 129.0(18) . .
C4 C3 H3 115.5 . .
Si2 C3 H3 115.5 . .
C5 C6 H6A 120.0 . .
C5 C6 H6B 120.0 . .
H6A C6 H6B 120.0 . .
C22 C21 Si11 118.6(15) . .
C22 C21 H21 120.7 . .
Si11 C21 H21 120.7 . .
C13 C14 H14A 120.0 . .
C13 C14 H14B 120.0 . .
H14A C14 H14B 120.0 . .
C12 C11 Si6 123(3) . .
C12 C11 H11 118.4 . .
Si6 C11 H11 118.3 . .
C24 C23 Si12 123.0(16) . .
C24 C23 H23 118.5 . .
Si12 C23 H23 118.5 . .
C17 C18 H18A 120.0 . .
C17 C18 H18B 120.0 . .
H18A C18 H18B 120.0 . .
C15 C16 H16A 120.0 . .
C15 C16 H16B 120.0 . .
H16A C16 H16B 120.0 . .
C21 C22 H22A 120.0 . .
C21 C22 H22B 120.0 . .
H22A C22 H22B 120.0 . .
C19 C20 H20A 120.0 . .
C19 C20 H20B 120.0 . .
H20A C20 H20B 120.0 . .
C16 C15 Si8 122.7(15) . .
C16 C15 H15 118.7 . .
Si8 C15 H15 118.7 . .
C10 C9 Si5 120.6(18) . .
C10 C9 H9 119.7 . .
Si5 C9 H9 119.7 . .
C11 C12 H12A 120.0 . .
C11 C12 H12B 120.0 . .
H12A C12 H12B 120.0 . .
C20 C19 Si10 124.3(15) . .
C20 C19 H19 117.9 . .
Si10 C19 H19 117.9 . .
C9 C10 H10A 120.0 . .
C9 C10 H10B 120.0 . .
H10A C10 H10B 120.0 . .
C3 C4 H4A 120.0 . .
C3 C4 H4B 120.0 . .
H4A C4 H4B 120.0 . .

loop_
_geom_bond_atom_site_label_1
_geom_bond_atom_site_label_2
_geom_bond_distance
_geom_bond_site_symmetry_2
Si1 O7 1.599(12) .
Si1 O1 1.602(11) .
Si1 O5 1.623(11) .
Si1 C1 1.835(18) .
Si4 O10 1.586(12) .
Si4 O4 1.607(12) .
Si4 O3 1.613(12) .
Si4 C7 1.831(17) .
Si2 O2 1.569(12) .
Si2 O8 1.591(12) .
Si2 O1 1.612(11) .
Si2 C3 1.852(19) .
Si6 O11 1.602(12) .
Si6 O6 1.610(12) .
Si6 O18 1.624(13) .
Si6 C11 1.90(3) .
Si3 O3 1.610(12) .
Si3 O9 1.623(12) .
Si3 O2 1.654(12) .
Si3 C5 1.83(2) .
Si10 O15 1.596(12) .
Si10 O9 1.629(12) .
Si10 O14 1.640(12) .
Si10 C19 1.793(17) .
Si9 O14 1.582(13) .
Si9 O13 1.602(12) .
Si9 O8 1.614(12) .
Si9 C17 1.823(16) .
Si7 O7 1.609(12) .
Si7 O12 1.614(12) .
Si7 O11 1.626(12) .
Si7 C13 1.857(19) .
Si11 O16 1.614(12) .
Si11 O15 1.610(12) .
Si11 O10 1.637(12) .
Si11 C21 1.852(18) .
Si8 O13 1.612(11) .
Si8 O12 1.622(12) .
Si8 O17 1.671(12) .
Si8 C15 1.834(17) .
Si12 O18 1.591(13) .
Si12 O16 1.599(12) .
Si12 O17 1.607(11) .
Si12 C23 1.854(19) .
Si5 O6 1.608(13) .
Si5 O4 1.620(12) .
Si5 O5 1.626(11) .
Si5 C9 1.85(2) .
C7 C8 1.30(2) .
C7 H7 0.9500 .
C2 C1 1.28(2) .
C2 H2A 0.9500 .
C2 H2B 0.9500 .
C5 C6 1.28(3) .
C5 H5 0.9500 .
C13 C14 1.30(2) .
C13 H13 0.9500 .
C24 C23 1.31(3) .
C24 H24A 0.9500 .
C24 H24B 0.9500 .
C17 C18 1.33(3) .
C17 H17 0.9500 .
C1 H1 0.9500 .
C8 H8A 0.9500 .
C8 H8B 0.9500 .
C3 C4 1.24(2) .
C3 H3 0.9500 .
C6 H6A 0.9500 .
C6 H6B 0.9500 .
C21 C22 1.32(2) .
C21 H21 0.9500 .
C14 H14A 0.9500 .
C14 H14B 0.9500 .
C11 C12 1.266(19) .
C11 H11 0.9500 .
C23 H23 0.9500 .
C18 H18A 0.9500 .
C18 H18B 0.9500 .
C16 C15 1.35(3) .
C16 H16A 0.9500 .
C16 H16B 0.9500 .
C22 H22A 0.9500 .
C22 H22B 0.9500 .
C20 C19 1.32(3) .
C20 H20A 0.9500 .
C20 H20B 0.9500 .
C15 H15 0.9500 .
C9 C10 1.28(3) .
C9 H9 0.9500 .
C12 H12A 0.9500 .
C12 H12B 0.9500 .
C19 H19 0.9500 .
C10 H10A 0.9500 .
C10 H10B 0.9500 .
C4 H4A 0.9500 .
C4 H4B 0.9500 .
